data_4342392
loop_
_publ_author_name
'Jones, Donald G.'
'Wilson, Kevin R.'
'Cannon-Smith, Desiray J'
'Shircliff, Anthony D.'
'Zhang, Zhan'
'Chen, Zhuqi'
'Prior, Timothy J.'
'Yin, Guochuan'
'Hubin, Timothy J.'

_publ_section_title
;
 Synthesis, Structural Studies, and Oxidation Catalysis of the
 Late-First-Row-Transition-Metal Complexes of a 2-Pyridylmethyl
 Pendant-Armed Ethylene Cross-Bridged Cyclam.
;
_journal_issue 5
_journal_name_full 'Inorganic chemistry'
_journal_page_first 2221
_journal_paper_doi 10.1021/ic502699m
_journal_volume 54
_journal_year 2015
_chemical_formula_moiety
;
C19 H33 Cl N5 Zn, F6 P
;
_chemical_formula_sum 'C19 H33 Cl F6 N5 P Zn'
_chemical_formula_weight 577.29
_chemical_name_systematic
;
 ?
;
_space_group_crystal_system monoclinic
_space_group_IT_number 14
_space_group_name_Hall '-P 2ybc'
_space_group_name_H-M_alt 'P 1 21/c 1'
_symmetry_space_group_name_Hall '-P 2ybc'
_symmetry_space_group_name_H-M 'P 1 21/c 1'
_atom_sites_solution_hydrogens geom
_audit_creation_method SHELXL-2013
_cell_angle_alpha 90
_cell_angle_beta 93.512(9)
_cell_angle_gamma 90
_cell_formula_units_Z 8
_cell_length_a 22.794(3)
_cell_length_b 13.7535(9)
_cell_length_c 15.1489(15)
_cell_measurement_reflns_used 13500
_cell_measurement_temperature 150(2)
_cell_measurement_theta_max 26.55
_cell_measurement_theta_min 1.75
_cell_volume 4740.2(8)
_computing_structure_refinement 'SHELXL-2013 (Sheldrick, 2013)'
_diffrn_ambient_temperature 150(2)
_diffrn_measured_fraction_theta_full 0.991
_diffrn_measured_fraction_theta_max 0.989
_diffrn_radiation_type MoK\a
_diffrn_radiation_wavelength 0.71073
_diffrn_reflns_av_R_equivalents 0.1732
_diffrn_reflns_av_unetI/netI 0.1378
_diffrn_reflns_Laue_measured_fraction_full 0.991
_diffrn_reflns_Laue_measured_fraction_max 0.989
_diffrn_reflns_limit_h_max 27
_diffrn_reflns_limit_h_min -27
_diffrn_reflns_limit_k_max 16
_diffrn_reflns_limit_k_min -14
_diffrn_reflns_limit_l_max 17
_diffrn_reflns_limit_l_min -18
_diffrn_reflns_number 32424
_diffrn_reflns_point_group_measured_fraction_full 0.991
_diffrn_reflns_point_group_measured_fraction_max 0.989
_diffrn_reflns_theta_full 25.300
_diffrn_reflns_theta_max 25.324
_diffrn_reflns_theta_min 1.730
_exptl_absorpt_coefficient_mu 1.282
_exptl_absorpt_correction_T_max 0.7917
_exptl_absorpt_correction_T_min 0.6209
_exptl_absorpt_correction_type analytical
_exptl_absorpt_process_details
;
A face index absorption correction was applied within
the Stoe X-AREA suite of programs. 
;
_exptl_crystal_colour colourless
_exptl_crystal_density_diffrn 1.618
_exptl_crystal_description block
_exptl_crystal_F_000 2384
_exptl_crystal_size_max 0.390
_exptl_crystal_size_mid 0.380
_exptl_crystal_size_min 0.180
_refine_diff_density_max 0.528
_refine_diff_density_min -0.641
_refine_diff_density_rms 0.092
_refine_ls_extinction_method none
_refine_ls_goodness_of_fit_ref 0.798
_refine_ls_hydrogen_treatment constr
_refine_ls_matrix_type full
_refine_ls_number_parameters 597
_refine_ls_number_reflns 8552
_refine_ls_number_restraints 3
_refine_ls_restrained_S_all 0.804
_refine_ls_R_factor_all 0.0866
_refine_ls_R_factor_gt 0.0504
_refine_ls_shift/su_max 0.001
_refine_ls_shift/su_mean 0.000
_refine_ls_structure_factor_coef Fsqd
_refine_ls_weighting_details 'w=1/[\s^2^(Fo^2^)+(0.0444P)^2^] where P=(Fo^2^+2Fc^2^)/3'
_refine_ls_weighting_scheme calc
_refine_ls_wR_factor_gt 0.1084
_refine_ls_wR_factor_ref 0.1185
_reflns_Friedel_coverage 0.000
_reflns_number_gt 4725
_reflns_number_total 8552
_reflns_threshold_expression 'I > 2\s(I)'
_cod_data_source_file ic502699m_si_002.cif
_cod_data_source_block DGJ015-vial4
_cod_depositor_comments 'Adding full bibliography for 4342387--4342393.cif.'
_cod_original_cell_volume 4740.3(8)
_cod_database_code 4342392
_shelx_space_group_comment
;
The symmetry employed for this shelxl refinement is uniquely defined
by the following loop, which should always be used as a source of
symmetry information in preference to the above space-group names.
They are only intended as comments.
;
_shelx_estimated_absorpt_t_min 0.635
_shelx_estimated_absorpt_t_max 0.802
_shelxl_version_number 2013-4

loop_
_space_group_symop_operation_xyz
'x, y, z'
'-x, y+1/2, -z+1/2'
'-x, -y, -z'
'x, -y-1/2, z-1/2'

loop_
_atom_site_label
_atom_site_type_symbol
_atom_site_fract_x
_atom_site_fract_y
_atom_site_fract_z
_atom_site_U_iso_or_equiv
_atom_site_adp_type
_atom_site_occupancy
_atom_site_site_symmetry_order
_atom_site_calc_flag
_atom_site_refinement_flags_posn
_atom_site_refinement_flags_adp
Zn1 Zn 0.36922(2) 0.09990(4) 0.30040(3) 0.03260(14) Uani 1 1 d . .
Cl1 Cl 0.35147(6) 0.03033(10) 0.44249(8) 0.0538(4) Uani 1 1 d . .
N1 N 0.45104(16) 0.1608(3) 0.3589(3) 0.0405(10) Uani 1 1 d . .
N2 N 0.43218(17) -0.0174(3) 0.2701(3) 0.0452(10) Uani 1 1 d . .
N3 N 0.29969(16) 0.0237(3) 0.2264(2) 0.0400(9) Uani 1 1 d . .
N4 N 0.30357(18) 0.2190(3) 0.3033(3) 0.0476(11) Uani 1 1 d . .
N5 N 0.38935(18) 0.1481(3) 0.1656(2) 0.0413(10) Uani 1 1 d . .
C1 C 0.4605(2) 0.2509(3) 0.3931(3) 0.0404(11) Uani 1 1 d . .
H1 H 0.4306 0.2987 0.3849 0.048 Uiso 1 1 calc R U
C2 C 0.5124(2) 0.2749(4) 0.4394(3) 0.0497(13) Uani 1 1 d . .
H2 H 0.5177 0.3380 0.4643 0.060 Uiso 1 1 calc R U
C3 C 0.5566(2) 0.2065(4) 0.4492(4) 0.0569(15) Uani 1 1 d . .
H3 H 0.5929 0.2220 0.4801 0.068 Uiso 1 1 calc R U
C4 C 0.5472(2) 0.1170(4) 0.4141(4) 0.0645(17) Uani 1 1 d . .
H4 H 0.5771 0.0688 0.4203 0.077 Uiso 1 1 calc R U
C5 C 0.4937(2) 0.0955(4) 0.3687(4) 0.0548(15) Uani 1 1 d . .
C6 C 0.4815(3) -0.0073(4) 0.3375(5) 0.080(2) Uani 1 1 d . .
H6A H 0.5175 -0.0335 0.3129 0.096 Uiso 1 1 calc R U
H6B H 0.4730 -0.0477 0.3893 0.096 Uiso 1 1 calc R U
C7 C 0.4090(3) -0.1181(3) 0.2790(4) 0.0541(14) Uani 1 1 d . .
H7A H 0.4016 -0.1297 0.3419 0.065 Uiso 1 1 calc R U
H7B H 0.4396 -0.1647 0.2627 0.065 Uiso 1 1 calc R U
C8 C 0.3532(3) -0.1391(4) 0.2232(4) 0.0599(15) Uani 1 1 d . .
H8A H 0.3602 -0.1247 0.1607 0.072 Uiso 1 1 calc DR U
H8B H 0.3444 -0.2094 0.2273 0.072 Uiso 1 1 calc R U
C9 C 0.3005(2) -0.0834(4) 0.2478(4) 0.0562(15) Uani 1 1 d . .
H9A H 0.2969 -0.0908 0.3123 0.067 Uiso 1 1 calc R U
H9B H 0.2653 -0.1136 0.2177 0.067 Uiso 1 1 calc R U
C10 C 0.2473(2) 0.0677(4) 0.2619(4) 0.0591(16) Uani 1 1 d . .
H10A H 0.2449 0.0482 0.3245 0.071 Uiso 1 1 calc R U
H10B H 0.2116 0.0433 0.2284 0.071 Uiso 1 1 calc R U
C11 C 0.2492(2) 0.1789(5) 0.2557(4) 0.0737(19) Uani 1 1 d . .
H11A H 0.2482 0.1986 0.1928 0.088 Uiso 1 1 calc DR U
H11B H 0.2141 0.2066 0.2819 0.088 Uiso 1 1 calc R U
C12 C 0.2906(3) 0.2389(4) 0.3973(3) 0.0643(17) Uani 1 1 d . .
H12A H 0.3273 0.2545 0.4316 0.097 Uiso 1 1 calc R U
H12B H 0.2726 0.1813 0.4224 0.097 Uiso 1 1 calc R U
H12C H 0.2635 0.2941 0.3994 0.097 Uiso 1 1 calc R U
C13 C 0.3199(3) 0.3135(4) 0.2645(4) 0.0672(17) Uani 1 1 d . .
H13A H 0.3521 0.3420 0.3029 0.081 Uiso 1 1 calc R U
H13B H 0.2857 0.3576 0.2664 0.081 Uiso 1 1 calc R U
C14 C 0.3388(3) 0.3120(5) 0.1724(4) 0.084(2) Uani 1 1 d . .
H14A H 0.3445 0.3801 0.1536 0.101 Uiso 1 1 calc R U
H14B H 0.3062 0.2848 0.1338 0.101 Uiso 1 1 calc DR U
C15 C 0.3946(3) 0.2551(4) 0.1553(4) 0.0600(15) Uani 1 1 d . .
H15A H 0.4057 0.2692 0.0944 0.072 Uiso 1 1 calc R U
H15B H 0.4269 0.2786 0.1965 0.072 Uiso 1 1 calc R U
C16 C 0.3456(3) 0.1086(5) 0.0988(4) 0.079(2) Uani 1 1 d . .
H16A H 0.3672 0.0758 0.0525 0.095 Uiso 1 1 calc R U
H16B H 0.3242 0.1641 0.0703 0.095 Uiso 1 1 calc DR U
C17 C 0.3014(2) 0.0394(4) 0.1294(3) 0.0488(13) Uani 1 1 d . .
H17A H 0.3082 -0.0244 0.1015 0.059 Uiso 1 1 calc R U
H17B H 0.2620 0.0622 0.1070 0.059 Uiso 1 1 calc R U
C18 C 0.4480(3) 0.1069(4) 0.1535(4) 0.0603(16) Uani 1 1 d . .
H18A H 0.4779 0.1436 0.1901 0.072 Uiso 1 1 calc R U
H18B H 0.4573 0.1134 0.0908 0.072 Uiso 1 1 calc R U
C19 C 0.4504(3) -0.0005(4) 0.1801(4) 0.075(2) Uani 1 1 d . .
H19A H 0.4246 -0.0383 0.1379 0.090 Uiso 1 1 calc R U
H19B H 0.4911 -0.0247 0.1760 0.090 Uiso 1 1 calc DR U
Zn2 Zn 0.13085(2) 0.67847(4) 0.09618(3) 0.03000(14) Uani 1 1 d . .
Cl2 Cl 0.15851(5) 0.77598(9) 0.22184(7) 0.0442(3) Uani 1 1 d . .
N11 N 0.05584(17) 0.6265(3) 0.1673(2) 0.0367(9) Uani 1 1 d . .
N12 N 0.16838(19) 0.5449(3) 0.1579(3) 0.0471(11) Uani 1 1 d . .
N13 N 0.20828(16) 0.7037(3) 0.0257(2) 0.0390(9) Uani 1 1 d . .
N14 N 0.09396(17) 0.7986(3) 0.0109(3) 0.0397(9) Uani 1 1 d . .
N15 N 0.11052(16) 0.5763(2) -0.0152(2) 0.0341(9) Uani 1 1 d . .
C21 C 0.0013(2) 0.6634(4) 0.1664(3) 0.0433(12) Uani 1 1 d . .
H21 H -0.0088 0.7147 0.1262 0.052 Uiso 1 1 calc R U
C22 C -0.0408(2) 0.6309(4) 0.2207(3) 0.0527(14) Uani 1 1 d . .
H22 H -0.0789 0.6594 0.2184 0.063 Uiso 1 1 calc R U
C23 C -0.0266(3) 0.5558(4) 0.2786(4) 0.0607(16) Uani 1 1 d . .
H23 H -0.0548 0.5315 0.3166 0.073 Uiso 1 1 calc R U
C24 C 0.0282(3) 0.5172(4) 0.2806(3) 0.0543(14) Uani 1 1 d . .
H24 H 0.0386 0.4651 0.3196 0.065 Uiso 1 1 calc R U
C25 C 0.0697(2) 0.5550(4) 0.2244(3) 0.0439(12) Uani 1 1 d . .
C26 C 0.1327(2) 0.5232(4) 0.2340(3) 0.0563(14) Uani 1 1 d . .
H26A H 0.1515 0.5549 0.2872 0.068 Uiso 1 1 calc R U
H26B H 0.1337 0.4522 0.2445 0.068 Uiso 1 1 calc R U
C27 C 0.2299(2) 0.5603(4) 0.1922(4) 0.0603(16) Uani 1 1 d . .
H27A H 0.2448 0.4985 0.2185 0.072 Uiso 1 1 calc R U
H27B H 0.2300 0.6089 0.2403 0.072 Uiso 1 1 calc R U
C28 C 0.2728(2) 0.5941(5) 0.1250(4) 0.0614(16) Uani 1 1 d . .
H28A H 0.3128 0.5932 0.1544 0.074 Uiso 1 1 calc DR U
H28B H 0.2721 0.5457 0.0766 0.074 Uiso 1 1 calc R U
C29 C 0.2629(2) 0.6937(5) 0.0838(3) 0.0568(15) Uani 1 1 d . .
H29A H 0.2619 0.7424 0.1318 0.068 Uiso 1 1 calc R U
H29B H 0.2969 0.7094 0.0487 0.068 Uiso 1 1 calc R U
C30 C 0.2016(2) 0.8073(4) -0.0001(3) 0.0482(13) Uani 1 1 d . .
H30A H 0.2329 0.8251 -0.0398 0.058 Uiso 1 1 calc R U
H30B H 0.2063 0.8486 0.0533 0.058 Uiso 1 1 calc R U
C31 C 0.1425(2) 0.8259(4) -0.0464(3) 0.0464(12) Uani 1 1 d . .
H31A H 0.1391 0.8957 -0.0621 0.056 Uiso 1 1 calc R U
H31B H 0.1389 0.7877 -0.1019 0.056 Uiso 1 1 calc R U
C32 C 0.0807(3) 0.8830(3) 0.0660(4) 0.0548(14) Uani 1 1 d . .
H32A H 0.0623 0.9341 0.0286 0.082 Uiso 1 1 calc R U
H32B H 0.1172 0.9079 0.0953 0.082 Uiso 1 1 calc R U
H32C H 0.0537 0.8634 0.1107 0.082 Uiso 1 1 calc R U
C33 C 0.0401(2) 0.7763(4) -0.0456(3) 0.0480(13) Uani 1 1 d . .
H33A H 0.0074 0.7686 -0.0060 0.058 Uiso 1 1 calc R U
H33B H 0.0310 0.8341 -0.0828 0.058 Uiso 1 1 calc R U
C34 C 0.0393(2) 0.6904(4) -0.1049(4) 0.0536(14) Uani 1 1 d . .
H34A H 0.0695 0.6999 -0.1484 0.064 Uiso 1 1 calc DR U
H34B H 0.0006 0.6876 -0.1382 0.064 Uiso 1 1 calc R U
C35 C 0.0507(2) 0.5906(3) -0.0581(3) 0.0422(12) Uani 1 1 d . .
H35A H 0.0217 0.5827 -0.0126 0.051 Uiso 1 1 calc R U
H35B H 0.0433 0.5384 -0.1024 0.051 Uiso 1 1 calc R U
C36 C 0.1564(2) 0.5808(4) -0.0807(3) 0.0521(14) Uani 1 1 d . .
H36A H 0.1385 0.6091 -0.1361 0.063 Uiso 1 1 calc DR U
H36B H 0.1683 0.5134 -0.0941 0.063 Uiso 1 1 calc R U
C37 C 0.2111(2) 0.6383(4) -0.0539(3) 0.0461(13) Uani 1 1 d . .
H37A H 0.2438 0.5918 -0.0422 0.055 Uiso 1 1 calc DR U
H37B H 0.2211 0.6788 -0.1049 0.055 Uiso 1 1 calc R U
C38 C 0.1104(3) 0.4787(3) 0.0278(4) 0.0523(14) Uani 1 1 d . .
H38A H 0.1098 0.4274 -0.0182 0.063 Uiso 1 1 calc R U
H38B H 0.0746 0.4715 0.0610 0.063 Uiso 1 1 calc R U
C39 C 0.1648(3) 0.4661(4) 0.0908(4) 0.0725(19) Uani 1 1 d . .
H39A H 0.1630 0.4023 0.1209 0.087 Uiso 1 1 calc R U
H39B H 0.2005 0.4671 0.0567 0.087 Uiso 1 1 calc DR U
P1 P 0.62951(6) 0.42217(10) 0.61560(9) 0.0420(3) Uani 1 1 d . .
F1 F 0.67967(15) 0.4995(2) 0.6016(2) 0.0716(10) Uani 1 1 d . .
F2 F 0.58213(15) 0.4978(3) 0.5757(2) 0.0817(11) Uani 1 1 d . .
F3 F 0.57978(13) 0.3440(2) 0.6287(2) 0.0638(9) Uani 1 1 d . .
F4 F 0.63782(13) 0.3824(2) 0.51822(19) 0.0602(8) Uani 1 1 d . .
F5 F 0.67689(14) 0.3469(3) 0.6546(2) 0.0745(10) Uani 1 1 d . .
F6 F 0.62107(16) 0.4640(3) 0.7117(2) 0.0748(10) Uani 1 1 d . .
P2 P 0.13644(6) 0.17056(10) 0.00184(10) 0.0493(4) Uani 1 1 d . .
F7 F 0.07721(14) 0.1172(2) -0.0338(3) 0.0829(11) Uani 1 1 d . .
F8 F 0.19470(13) 0.2232(2) 0.0389(2) 0.0632(9) Uani 1 1 d . .
F9 F 0.13929(18) 0.1023(3) 0.0860(3) 0.1027(14) Uani 1 1 d . .
F10 F 0.17352(16) 0.0964(3) -0.0491(3) 0.0961(13) Uani 1 1 d . .
F11 F 0.13344(19) 0.2414(3) -0.0798(3) 0.1090(15) Uani 1 1 d . .
F12 F 0.09931(15) 0.2461(3) 0.0549(3) 0.1009(14) Uani 1 1 d . .

loop_
_atom_site_aniso_label
_atom_site_aniso_U_11
_atom_site_aniso_U_22
_atom_site_aniso_U_33
_atom_site_aniso_U_23
_atom_site_aniso_U_13
_atom_site_aniso_U_12
Zn1 0.0353(3) 0.0283(3) 0.0337(3) -0.0017(2) -0.0015(2) -0.0038(2)
Cl1 0.0679(9) 0.0545(8) 0.0383(7) 0.0058(6) -0.0022(6) -0.0112(7)
N1 0.038(2) 0.030(2) 0.052(3) -0.0014(19) -0.0066(18) -0.0037(18)
N2 0.051(3) 0.024(2) 0.060(3) -0.005(2) -0.003(2) -0.0041(19)
N3 0.039(2) 0.047(2) 0.034(2) -0.005(2) -0.0002(16) -0.0079(19)
N4 0.052(3) 0.044(3) 0.046(3) -0.009(2) -0.0038(19) 0.013(2)
N5 0.053(3) 0.036(2) 0.035(2) -0.0035(19) 0.0070(18) -0.0127(19)
C1 0.048(3) 0.031(3) 0.042(3) -0.006(2) 0.001(2) -0.008(2)
C2 0.062(4) 0.045(3) 0.042(3) -0.009(3) 0.000(2) -0.017(3)
C3 0.043(3) 0.068(4) 0.058(4) -0.010(3) -0.011(2) -0.020(3)
C4 0.041(3) 0.058(4) 0.092(5) 0.004(4) -0.020(3) 0.003(3)
C5 0.050(3) 0.032(3) 0.080(4) -0.005(3) -0.017(3) -0.003(2)
C6 0.059(4) 0.036(3) 0.138(6) -0.012(4) -0.039(4) 0.015(3)
C7 0.078(4) 0.022(3) 0.061(4) -0.002(3) -0.008(3) -0.002(2)
C8 0.073(4) 0.037(3) 0.068(4) 0.001(3) -0.006(3) -0.021(3)
C9 0.064(4) 0.053(4) 0.051(3) -0.002(3) -0.007(3) -0.036(3)
C10 0.039(3) 0.077(4) 0.061(4) -0.016(3) 0.002(3) -0.010(3)
C11 0.052(4) 0.089(5) 0.079(4) -0.025(4) -0.013(3) 0.017(3)
C12 0.069(4) 0.069(4) 0.054(4) -0.026(3) 0.001(3) 0.021(3)
C13 0.081(4) 0.042(3) 0.078(4) 0.002(3) -0.003(3) 0.029(3)
C14 0.097(5) 0.070(5) 0.085(5) 0.026(4) 0.006(4) 0.026(4)
C15 0.087(4) 0.041(3) 0.052(3) 0.012(3) 0.003(3) -0.012(3)
C16 0.102(5) 0.094(5) 0.041(3) -0.009(3) 0.002(3) -0.051(4)
C17 0.048(3) 0.055(3) 0.042(3) -0.003(3) -0.002(2) -0.008(3)
C18 0.069(4) 0.039(3) 0.076(4) -0.002(3) 0.030(3) -0.010(3)
C19 0.099(5) 0.041(3) 0.092(5) -0.002(3) 0.052(4) 0.000(3)
Zn2 0.0355(3) 0.0233(3) 0.0310(3) -0.0035(2) 0.0007(2) -0.0029(2)
Cl2 0.0529(7) 0.0458(7) 0.0340(6) -0.0128(6) 0.0038(5) -0.0129(6)
N11 0.046(2) 0.027(2) 0.037(2) -0.0033(18) 0.0012(17) -0.0080(18)
N12 0.061(3) 0.040(2) 0.039(2) -0.002(2) -0.010(2) 0.012(2)
N13 0.035(2) 0.046(2) 0.035(2) -0.0106(19) -0.0034(16) -0.0053(18)
N14 0.049(2) 0.030(2) 0.040(2) -0.0028(18) 0.0057(18) 0.0004(18)
N15 0.045(2) 0.023(2) 0.033(2) -0.0022(17) -0.0072(17) -0.0001(17)
C21 0.048(3) 0.037(3) 0.045(3) -0.005(2) 0.004(2) -0.006(2)
C22 0.048(3) 0.058(4) 0.052(3) -0.012(3) 0.006(3) -0.010(3)
C23 0.070(4) 0.064(4) 0.048(3) -0.002(3) 0.009(3) -0.028(3)
C24 0.077(4) 0.042(3) 0.044(3) 0.003(3) -0.001(3) -0.012(3)
C25 0.055(3) 0.041(3) 0.035(3) -0.003(2) -0.007(2) -0.003(2)
C26 0.073(4) 0.043(3) 0.052(3) 0.013(3) -0.011(3) 0.002(3)
C27 0.058(4) 0.064(4) 0.057(4) -0.006(3) -0.017(3) 0.022(3)
C28 0.041(3) 0.092(5) 0.051(3) -0.009(3) -0.002(2) 0.019(3)
C29 0.037(3) 0.090(5) 0.042(3) -0.015(3) -0.005(2) -0.005(3)
C30 0.055(3) 0.047(3) 0.043(3) -0.003(3) 0.010(2) -0.017(3)
C31 0.054(3) 0.038(3) 0.048(3) 0.007(3) 0.011(2) -0.011(2)
C32 0.078(4) 0.026(3) 0.061(4) -0.005(3) 0.012(3) 0.010(3)
C33 0.049(3) 0.044(3) 0.049(3) 0.008(3) -0.011(2) 0.007(2)
C34 0.054(3) 0.050(3) 0.055(3) 0.005(3) -0.013(2) -0.001(3)
C35 0.043(3) 0.035(3) 0.047(3) -0.003(2) -0.009(2) -0.012(2)
C36 0.057(3) 0.057(4) 0.042(3) -0.015(3) -0.001(2) -0.005(3)
C37 0.044(3) 0.062(3) 0.033(3) -0.014(3) 0.002(2) 0.008(3)
C38 0.080(4) 0.020(2) 0.054(3) -0.005(2) -0.019(3) 0.001(2)
C39 0.117(5) 0.025(3) 0.071(4) -0.007(3) -0.029(4) 0.027(3)
P1 0.0456(8) 0.0413(7) 0.0384(7) 0.0021(6) -0.0043(5) -0.0031(6)
F1 0.083(2) 0.061(2) 0.070(2) -0.0076(18) 0.0025(17) -0.0377(18)
F2 0.080(2) 0.083(3) 0.083(2) 0.032(2) 0.0090(18) 0.034(2)
F3 0.0554(19) 0.068(2) 0.067(2) 0.0050(18) 0.0001(15) -0.0236(16)
F4 0.070(2) 0.064(2) 0.0473(18) -0.0110(16) 0.0032(14) -0.0177(17)
F5 0.062(2) 0.073(2) 0.087(2) 0.026(2) -0.0115(17) 0.0112(17)
F6 0.103(3) 0.075(2) 0.0459(19) -0.0140(18) 0.0051(17) -0.012(2)
P2 0.0418(8) 0.0324(7) 0.0721(10) -0.0036(7) -0.0078(7) 0.0002(6)
F7 0.050(2) 0.060(2) 0.136(3) -0.031(2) -0.0183(19) -0.0081(17)
F8 0.0496(18) 0.061(2) 0.078(2) -0.0042(18) -0.0044(15) -0.0155(15)
F9 0.110(3) 0.084(3) 0.111(3) 0.043(3) -0.016(2) -0.036(2)
F10 0.070(2) 0.079(3) 0.140(4) -0.053(3) 0.013(2) 0.004(2)
F11 0.133(4) 0.087(3) 0.101(3) 0.041(3) -0.047(3) -0.022(3)
F12 0.057(2) 0.069(2) 0.179(4) -0.056(3) 0.023(2) -0.0100(19)

loop_
_atom_type_symbol
_atom_type_description
_atom_type_scat_dispersion_real
_atom_type_scat_dispersion_imag
_atom_type_scat_source
Zn Zn 0.2839 1.4301 'International Tables Vol C Tables 4.2.6.8 and 6.1.1.4'
C C 0.0033 0.0016 'International Tables Vol C Tables 4.2.6.8 and 6.1.1.4'
H H 0.0000 0.0000 'International Tables Vol C Tables 4.2.6.8 and 6.1.1.4'
N N 0.0061 0.0033 'International Tables Vol C Tables 4.2.6.8 and 6.1.1.4'
P P 0.1023 0.0942 'International Tables Vol C Tables 4.2.6.8 and 6.1.1.4'
F F 0.0171 0.0103 'International Tables Vol C Tables 4.2.6.8 and 6.1.1.4'
Cl Cl 0.1484 0.1585 'International Tables Vol C Tables 4.2.6.8 and 6.1.1.4'

loop_
_geom_angle_atom_site_label_1
_geom_angle_atom_site_label_2
_geom_angle_atom_site_label_3
_geom_angle
N3 Zn1 N1 168.60(15)
N3 Zn1 N4 83.94(15)
N1 Zn1 N4 105.60(15)
N3 Zn1 N5 81.59(14)
N1 Zn1 N5 92.25(15)
N4 Zn1 N5 88.59(15)
N3 Zn1 N2 90.17(15)
N1 Zn1 N2 79.40(14)
N4 Zn1 N2 169.23(15)
N5 Zn1 N2 81.62(15)
N3 Zn1 Cl1 96.48(11)
N1 Zn1 Cl1 88.61(11)
N4 Zn1 Cl1 97.19(12)
N5 Zn1 Cl1 173.70(11)
N2 Zn1 Cl1 92.42(12)
C5 N1 C1 118.6(4)
C5 N1 Zn1 112.9(3)
C1 N1 Zn1 128.2(3)
C19 N2 C6 112.3(5)
C19 N2 C7 110.7(4)
C6 N2 C7 106.4(4)
C19 N2 Zn1 107.5(3)
C6 N2 Zn1 105.2(3)
C7 N2 Zn1 114.7(3)
C10 N3 C17 111.9(4)
C10 N3 C9 108.8(4)
C17 N3 C9 110.7(4)
C10 N3 Zn1 101.4(3)
C17 N3 Zn1 112.3(3)
C9 N3 Zn1 111.3(3)
C13 N4 C12 106.6(4)
C13 N4 C11 110.6(5)
C12 N4 C11 108.6(4)
C13 N4 Zn1 117.0(3)
C12 N4 Zn1 109.0(3)
C11 N4 Zn1 104.9(3)
C18 N5 C16 110.7(4)
C18 N5 C15 106.7(4)
C16 N5 C15 110.3(4)
C18 N5 Zn1 103.8(3)
C16 N5 Zn1 110.5(3)
C15 N5 Zn1 114.5(3)
N1 C1 C2 121.7(5)
C1 C2 C3 119.3(5)
C4 C3 C2 118.8(5)
C3 C4 C5 119.9(5)
N1 C5 C4 121.7(5)
N1 C5 C6 118.7(4)
C4 C5 C6 119.4(5)
N2 C6 C5 114.9(4)
N2 C7 C8 114.6(4)
C9 C8 C7 115.2(5)
C8 C9 N3 116.6(4)
N3 C10 C11 111.2(4)
N4 C11 C10 111.3(5)
N4 C13 C14 117.1(5)
C13 C14 C15 117.3(5)
N5 C15 C14 114.5(5)
N5 C16 C17 117.7(4)
C16 C17 N3 117.5(4)
N5 C18 C19 110.9(4)
N2 C19 C18 112.8(5)
N13 Zn2 N11 170.23(15)
N13 Zn2 N12 92.06(16)
N11 Zn2 N12 79.30(15)
N13 Zn2 N15 82.17(14)
N11 Zn2 N15 91.96(14)
N12 Zn2 N15 81.55(14)
N13 Zn2 N14 83.38(14)
N11 Zn2 N14 104.37(14)
N12 Zn2 N14 169.59(14)
N15 Zn2 N14 88.55(13)
N13 Zn2 Cl2 96.97(10)
N11 Zn2 Cl2 88.12(10)
N12 Zn2 Cl2 93.06(11)
N15 Zn2 Cl2 174.49(10)
N14 Zn2 Cl2 96.77(10)
C25 N11 C21 117.9(4)
C25 N11 Zn2 113.4(3)
C21 N11 Zn2 128.3(3)
C26 N12 C27 108.0(4)
C26 N12 C39 112.1(5)
C27 N12 C39 110.8(4)
C26 N12 Zn2 106.3(3)
C27 N12 Zn2 111.3(3)
C39 N12 Zn2 108.3(3)
C30 N13 C29 108.3(4)
C30 N13 C37 111.8(4)
C29 N13 C37 110.0(4)
C30 N13 Zn2 102.3(3)
C29 N13 Zn2 112.0(3)
C37 N13 Zn2 112.2(3)
C32 N14 C33 107.3(4)
C32 N14 C31 108.4(4)
C33 N14 C31 109.4(4)
C32 N14 Zn2 109.9(3)
C33 N14 Zn2 116.8(3)
C31 N14 Zn2 104.8(3)
C36 N15 C35 111.5(4)
C36 N15 C38 110.4(4)
C35 N15 C38 106.5(4)
C36 N15 Zn2 111.0(3)
C35 N15 Zn2 113.1(3)
C38 N15 Zn2 104.1(3)
N11 C21 C22 123.3(5)
C21 C22 C23 118.5(5)
C24 C23 C22 119.2(5)
C23 C24 C25 119.6(5)
N11 C25 C24 121.5(5)
N11 C25 C26 117.6(4)
C24 C25 C26 120.5(5)
N12 C26 C25 115.7(4)
N12 C27 C28 116.2(4)
C29 C28 C27 117.8(5)
N13 C29 C28 115.2(5)
N13 C30 C31 111.2(4)
N14 C31 C30 111.1(4)
C34 C33 N14 119.4(4)
C33 C34 C35 115.5(4)
N15 C35 C34 115.9(4)
N15 C36 C37 116.4(4)
N13 C37 C36 116.8(4)
N15 C38 C39 110.6(4)
N12 C39 C38 110.7(4)
F3 P1 F5 89.25(18)
F3 P1 F1 179.3(2)
F5 P1 F1 90.40(19)
F3 P1 F6 90.18(18)
F5 P1 F6 90.8(2)
F1 P1 F6 90.46(18)
F3 P1 F2 91.0(2)
F5 P1 F2 179.5(2)
F1 P1 F2 89.4(2)
F6 P1 F2 89.6(2)
F3 P1 F4 90.56(17)
F5 P1 F4 90.22(19)
F1 P1 F4 88.81(17)
F6 P1 F4 178.8(2)
F2 P1 F4 89.38(19)
F10 P2 F11 90.8(3)
F10 P2 F9 90.8(2)
F11 P2 F9 178.1(3)
F10 P2 F8 90.4(2)
F11 P2 F8 89.46(19)
F9 P2 F8 89.65(19)
F10 P2 F12 179.2(3)
F11 P2 F12 89.7(3)
F9 P2 F12 88.7(2)
F8 P2 F12 89.03(18)
F10 P2 F7 90.3(2)
F11 P2 F7 91.4(2)
F9 P2 F7 89.5(2)
F8 P2 F7 179.0(2)
F12 P2 F7 90.33(19)

loop_
_geom_bond_atom_site_label_1
_geom_bond_atom_site_label_2
_geom_bond_distance
Zn1 N3 2.157(4)
Zn1 N1 2.182(4)
Zn1 N4 2.221(4)
Zn1 N5 2.222(4)
Zn1 N2 2.225(4)
Zn1 Cl1 2.4123(14)
N1 C5 1.325(6)
N1 C1 1.355(6)
N2 C19 1.468(7)
N2 C6 1.479(7)
N2 C7 1.492(6)
N3 C10 1.471(6)
N3 C17 1.487(6)
N3 C9 1.508(6)
N4 C13 1.482(7)
N4 C12 1.498(6)
N4 C11 1.500(7)
N5 C18 1.474(6)
N5 C16 1.480(7)
N5 C15 1.485(6)
C1 C2 1.378(7)
C2 C3 1.379(8)
C3 C4 1.354(8)
C4 C5 1.395(7)
C5 C6 1.511(7)
C7 C8 1.513(7)
C8 C9 1.490(8)
C10 C11 1.534(8)
C13 C14 1.485(8)
C14 C15 1.531(8)
C16 C17 1.482(7)
C18 C19 1.531(7)
Zn2 N13 2.146(4)
Zn2 N11 2.196(4)
Zn2 N12 2.210(4)
Zn2 N15 2.222(3)
Zn2 N14 2.229(4)
Zn2 Cl2 2.3818(12)
N11 C25 1.335(6)
N11 C21 1.343(6)
N12 C26 1.481(7)
N12 C27 1.481(7)
N12 C39 1.485(6)
N13 C30 1.483(6)
N13 C29 1.486(6)
N13 C37 1.509(6)
N14 C32 1.473(6)
N14 C33 1.485(6)
N14 C31 1.497(6)
N15 C36 1.486(6)
N15 C35 1.486(6)
N15 C38 1.493(6)
C21 C22 1.377(7)
C22 C23 1.381(8)
C23 C24 1.356(8)
C24 C25 1.409(7)
C25 C26 1.501(7)
C27 C28 1.526(8)
C28 C29 1.516(8)
C30 C31 1.502(7)
C33 C34 1.484(7)
C34 C35 1.559(7)
C36 C37 1.512(7)
C38 C39 1.527(7)
P1 F3 1.583(3)
P1 F5 1.584(3)
P1 F1 1.585(3)
P1 F6 1.588(3)
P1 F2 1.592(3)
P1 F4 1.596(3)
P2 F10 1.559(4)
P2 F11 1.572(4)
P2 F9 1.581(4)
P2 F8 1.585(3)
P2 F12 1.589(4)
P2 F7 1.601(3)
